data_7005925
loop_
_publ_author_name
'Yang, Xiao-Ping'
'Jones, Richard A.'
'Rivers, Joseph H.'
'Lai, Rachel Pen-jen'

_publ_section_title
;
 Syntheses, structures and luminescent properties of new
 lanthanide-based coordination polymers based on
 1,4-benzenedicarboxylate (bdc).
;
_journal_issue 35
_journal_name_full 'Dalton transactions (Cambridge, England : 2003)'
_journal_page_first 3936
_journal_page_last 3942
_journal_paper_doi 10.1039/b706823a
_journal_year 2007
_chemical_formula_sum 'C12 H17 Gd N2 O10'
_chemical_formula_weight 506.53
_chemical_name_systematic
;
?
;
_space_group_IT_number 2
_symmetry_cell_setting triclinic
_symmetry_space_group_name_Hall '-P 1'
_symmetry_space_group_name_H-M 'P -1'
_atom_sites_solution_hydrogens geom
_atom_sites_solution_primary direct
_atom_sites_solution_secondary difmap
_audit_creation_method SHELXL-97
_cell_angle_alpha 93.07(3)
_cell_angle_beta 104.27(3)
_cell_angle_gamma 118.08(3)
_cell_formula_units_Z 2
_cell_length_a 10.019(2)
_cell_length_b 10.545(2)
_cell_length_c 11.263(2)
_cell_measurement_reflns_used CCD
_cell_measurement_temperature 153(1)
_cell_volume 997.3(5)
_computing_cell_refinement 'Collect software, Nonius B.V. 1998'
_computing_data_collection 'Collect software, Nonius B.V. 1998'
_computing_data_reduction
;
DENZO and Scalepack (Otwinoski and Minor, 1997)
;
_computing_molecular_graphics 'XL SHELXTL/PC, Siemens Analytical'
_computing_structure_refinement 'XL SHELXTL/PC, Siemens Analytical'
_computing_structure_solution
;

SIR97 - Altomare A., Burla M.C., Camalli M., Cascarano G.L., Giacovazzo C.,
Guagliardi A., Moliterni A.G.G., Polidori G.,Spagna R.
;
_diffrn_ambient_temperature 153(1)
_diffrn_measured_fraction_theta_full 0.972
_diffrn_measured_fraction_theta_max 0.972
_diffrn_measurement_device_type CCD
_diffrn_measurement_method \w-scans
_diffrn_radiation_monochromator graphite
_diffrn_radiation_source 'fine-focus sealed tube'
_diffrn_radiation_type MoK\a
_diffrn_radiation_wavelength 0.71073
_diffrn_reflns_av_R_equivalents 0.0326
_diffrn_reflns_av_sigmaI/netI 0.0558
_diffrn_reflns_limit_h_max 11
_diffrn_reflns_limit_h_min -11
_diffrn_reflns_limit_k_max 12
_diffrn_reflns_limit_k_min -12
_diffrn_reflns_limit_l_max 12
_diffrn_reflns_limit_l_min -13
_diffrn_reflns_number 5675
_diffrn_reflns_theta_full 25.00
_diffrn_reflns_theta_max 25.00
_diffrn_reflns_theta_min 3.20
_exptl_absorpt_coefficient_mu 3.372
_exptl_absorpt_correction_T_max 0.6893
_exptl_absorpt_correction_T_min 0.5122
_exptl_absorpt_correction_type gaussian
_exptl_absorpt_process_details
;
Absorption correction given as Gaussian
;
_exptl_crystal_colour colorless
_exptl_crystal_density_diffrn 1.687
_exptl_crystal_density_method 'not measured'
_exptl_crystal_description Block
_exptl_crystal_F_000 494
_exptl_crystal_size_max 0.20
_exptl_crystal_size_mid 0.18
_exptl_crystal_size_min 0.17
_refine_diff_density_max 1.885
_refine_diff_density_min -0.826
_refine_diff_density_rms 0.155
_refine_ls_abs_structure_details 'Flack H D (1983), Acta Cryst. A39, 876-881'
_refine_ls_abs_structure_Flack 0.08(3)
_refine_ls_extinction_coef 0.0032(5)
_refine_ls_extinction_expression Fc^*^=kFc[1+0.001xFc^2^\l^3^/sin(2\q)]^-1/4^
_refine_ls_extinction_method Shelxl
_refine_ls_goodness_of_fit_ref 1.172
_refine_ls_hydrogen_treatment constr
_refine_ls_matrix_type full
_refine_ls_number_parameters 235
_refine_ls_number_reflns 3415
_refine_ls_number_restraints 158
_refine_ls_restrained_S_all 1.162
_refine_ls_R_factor_all 0.0489
_refine_ls_R_factor_gt 0.0383
_refine_ls_shift/su_max 0.001
_refine_ls_shift/su_mean 0.000
_refine_ls_structure_factor_coef Fsqd
_refine_ls_weighting_details 'calc w=1/[\s^2^(Fo^2^)+(0.0460P)^2^+2.7786P] where P=(Fo^2^+2Fc^2^)/3'
_refine_ls_weighting_scheme calc
_refine_ls_wR_factor_gt 0.1004
_refine_ls_wR_factor_ref 0.1067
_reflns_number_gt 2990
_reflns_number_total 3415
_reflns_threshold_expression >2sigma(I)
_cod_data_source_file b706823a.txt
_cod_data_source_block complex-6
_cod_depositor_comments
;
The following automatic conversions were performed:
'_exptl_absorpt_correction_type' value 'Gaussian' changed to 'gaussian'
according to '/home/saulius/struct/CIF-dictionaries/cif_core.dic'
dictionary named 'cif_core.dic' version 2.4.1 from 2010-06-29.

Automatic conversion script
Id: cif_fix_enum 1527 2010-12-29 10:47:43Z saulius 
;
_cod_original_cell_volume 997.3(4)
_cod_original_sg_symbol_H-M P-1
_cod_database_code 7005925

loop_
_symmetry_equiv_pos_as_xyz
'x, y, z'
'-x, -y, -z'

loop_
_atom_site_label
_atom_site_type_symbol
_atom_site_fract_x
_atom_site_fract_y
_atom_site_fract_z
_atom_site_U_iso_or_equiv
_atom_site_adp_type
_atom_site_occupancy
_atom_site_symmetry_multiplicity
_atom_site_calc_flag
_atom_site_refinement_flags
_atom_site_disorder_assembly
_atom_site_disorder_group
Gd1 Gd 0.73540(4) 0.62372(3) -0.94408(3) 0.02214(14) Uani 1 1 d U . .
O1 O 0.3777(6) 0.4562(5) -0.8386(4) 0.0289(11) Uani 1 1 d U . .
O2 O 0.6447(6) 0.5577(5) -0.7725(4) 0.0291(11) Uani 1 1 d U . .
O3 O 0.4839(6) 0.3425(5) -1.0054(4) 0.0268(11) Uani 1 1 d U . .
O4 O 0.7324(6) 0.3967(5) -0.9698(5) 0.0313(11) Uani 1 1 d U . .
O5 O 0.8565(6) 0.8412(5) -1.0468(5) 0.0334(12) Uani 1 1 d U . .
O6 O 0.9510(6) 0.6956(6) -1.0461(5) 0.0359(12) Uani 1 1 d U . .
O7 O 1.0030(6) 0.8570(5) -1.1657(5) 0.0365(13) Uani 1 1 d U . .
N1 N 0.9383(7) 0.7991(6) -1.0881(6) 0.0298(14) Uani 1 1 d U . .
C1 C 0.5107(9) 0.5064(8) -0.7538(6) 0.0282(16) Uani 1 1 d U . .
C2 C 0.5055(8) 0.5025(8) -0.6228(6) 0.0269(15) Uani 1 1 d U . .
C3 C 0.3624(9) 0.4523(8) -0.5975(7) 0.0347(17) Uani 1 1 d U . .
H3A H 0.2695 0.4202 -0.6631 0.042 Uiso 1 1 calc R . .
C4 C 0.6450(9) 0.5510(8) -0.5241(7) 0.0336(17) Uani 1 1 d U . .
H4A H 0.7420 0.5852 -0.5396 0.040 Uiso 1 1 calc R . .
C5 C 0.5883(9) 0.3047(8) -0.9921(6) 0.0278(16) Uani 1 1 d U . .
C6 C 0.5388(9) 0.1454(8) -0.9982(7) 0.0285(16) Uani 1 1 d U . .
C7 C 0.3934(9) 0.0448(8) -0.9893(7) 0.0329(17) Uani 1 1 d U . .
H7A H 0.3214 0.0742 -0.9810 0.039 Uiso 1 1 calc R . .
C8 C 0.3540(9) -0.0995(8) -0.9927(8) 0.0363(18) Uani 1 1 d U . .
H8A H 0.2542 -0.1674 -0.9889 0.044 Uiso 1 1 calc R . .
O1W O 0.8513(7) 0.8577(5) -0.8000(5) 0.0382(13) Uani 1 1 d U . .
H1W H 0.9077 0.9315 -0.8231 0.046 Uiso 1 1 calc R . .
C1W C 0.8240(15) 0.8998(11) -0.6876(10) 0.073(3) Uani 1 1 d U . .
H1WA H 0.8931 1.0033 -0.6563 0.110 Uiso 1 1 calc R . .
H1WB H 0.8456 0.8473 -0.6256 0.110 Uiso 1 1 calc R . .
H1WC H 0.7153 0.8768 -0.7066 0.110 Uiso 1 1 calc R . .
O2W O 0.9755(6) 0.6625(6) -0.7902(5) 0.0401(13) Uani 1 1 d U . .
H2W H 0.9936 0.6945 -0.7166 0.048 Uiso 1 1 calc R . .
C2W C 1.0829(11) 0.6091(11) -0.8000(9) 0.054(2) Uani 1 1 d U . .
H2WA H 1.1671 0.6437 -0.7224 0.082 Uiso 1 1 calc R . .
H2WB H 1.1271 0.6446 -0.8659 0.082 Uiso 1 1 calc R . .
H2WC H 1.0255 0.5039 -0.8182 0.082 Uiso 1 1 calc R . .
N1W N 1.054(2) 0.707(2) -0.5361(14) 0.192(8) Uani 1 1 d DU . .
C5W C 1.1088(18) 0.6978(17) -0.4224(13) 0.102(4) Uani 1 1 d DU . .
C4W C 1.226(2) 0.714(2) -0.3103(15) 0.153(7) Uani 1 1 d DU . .
H4WA H 1.1781 0.6860 -0.2452 0.229 Uiso 1 1 calc R . .
H4WB H 1.3103 0.8145 -0.2849 0.229 Uiso 1 1 calc R . .
H4WC H 1.2691 0.6526 -0.3259 0.229 Uiso 1 1 calc R . .
O3W O 1.800(3) 1.081(3) -0.387(2) 0.135(8) Uani 0.50 1 d PU . .
H3WY H 1.7721 1.1548 -0.4074 0.203 Uiso 0.50 1 d PR . .
H3WX H 1.8549 1.0704 -0.4425 0.203 Uiso 0.50 1 d PR . .
O3W' O 1.659(4) 0.928(4) -0.366(3) 0.200(13) Uani 0.50 1 d PU . .
H3WO H 1.5849 0.9479 -0.3399 0.299 Uiso 0.50 1 d PR . .
H3WN H 1.6873 0.8711 -0.3126 0.299 Uiso 0.50 1 d PR . .

loop_
_atom_site_aniso_label
_atom_site_aniso_U_11
_atom_site_aniso_U_22
_atom_site_aniso_U_33
_atom_site_aniso_U_23
_atom_site_aniso_U_13
_atom_site_aniso_U_12
Gd1 0.0252(2) 0.0200(2) 0.0237(2) 0.00702(14) 0.01141(15) 0.01114(15)
O1 0.027(3) 0.031(3) 0.030(3) 0.009(2) 0.016(2) 0.012(2)
O2 0.028(3) 0.030(3) 0.025(3) 0.009(2) 0.013(2) 0.009(2)
O3 0.032(3) 0.025(2) 0.032(3) 0.008(2) 0.013(2) 0.019(2)
O4 0.032(3) 0.020(2) 0.042(3) 0.008(2) 0.013(2) 0.013(2)
O5 0.039(3) 0.026(3) 0.043(3) 0.012(2) 0.024(3) 0.017(2)
O6 0.032(3) 0.037(3) 0.049(3) 0.023(3) 0.020(2) 0.019(2)
O7 0.044(3) 0.031(3) 0.039(3) 0.015(2) 0.029(3) 0.014(2)
N1 0.030(3) 0.027(3) 0.034(3) 0.010(3) 0.016(3) 0.011(3)
C1 0.030(4) 0.026(4) 0.024(4) 0.005(3) 0.009(3) 0.009(3)
C2 0.026(4) 0.026(3) 0.026(3) 0.009(3) 0.014(3) 0.008(3)
C3 0.030(4) 0.042(4) 0.028(4) 0.006(3) 0.010(3) 0.015(3)
C4 0.031(4) 0.040(4) 0.025(4) 0.005(3) 0.014(3) 0.012(3)
C5 0.033(4) 0.028(4) 0.025(3) 0.007(3) 0.012(3) 0.016(3)
C6 0.030(4) 0.025(4) 0.034(4) 0.010(3) 0.012(3) 0.016(3)
C7 0.029(4) 0.026(4) 0.050(4) 0.011(3) 0.019(3) 0.016(3)
C8 0.028(4) 0.029(4) 0.060(5) 0.016(3) 0.020(4) 0.017(3)
O1W 0.050(3) 0.026(3) 0.036(3) 0.007(2) 0.021(3) 0.013(2)
C1W 0.103(7) 0.051(5) 0.059(6) 0.007(4) 0.042(5) 0.026(5)
O2W 0.036(3) 0.052(3) 0.032(3) 0.001(2) 0.006(2) 0.025(3)
C2W 0.046(5) 0.060(5) 0.064(5) 0.014(4) 0.013(4) 0.035(4)
N1W 0.195(11) 0.199(11) 0.178(11) 0.042(8) 0.066(8) 0.091(8)
C5W 0.109(8) 0.099(8) 0.093(8) 0.011(6) 0.024(6) 0.052(6)
C4W 0.153(11) 0.156(11) 0.146(11) 0.021(8) 0.017(8) 0.088(8)
O3W 0.140(11) 0.126(11) 0.130(11) 0.032(8) 0.025(8) 0.066(9)
O3W' 0.211(16) 0.179(15) 0.202(16) 0.050(10) 0.067(10) 0.089(10)

loop_
_atom_type_symbol
_atom_type_description
_atom_type_scat_dispersion_real
_atom_type_scat_dispersion_imag
_atom_type_scat_source
C C 0.0033 0.0016 'International Tables Vol C Tables 4.2.6.8 and 6.1.1.4'
H H 0.0000 0.0000 'International Tables Vol C Tables 4.2.6.8 and 6.1.1.4'
N N 0.0061 0.0033 'International Tables Vol C Tables 4.2.6.8 and 6.1.1.4'
O O 0.0106 0.0060 'International Tables Vol C Tables 4.2.6.8 and 6.1.1.4'
Gd Gd -0.1653 3.9035 'International Tables Vol C Tables 4.2.6.8 and 6.1.1.4'

loop_
_geom_angle_atom_site_label_1
_geom_angle_atom_site_label_2
_geom_angle_atom_site_label_3
_geom_angle
_geom_angle_site_symmetry_1
_geom_angle_site_symmetry_3
_geom_angle_publ_flag
O3 Gd1 O2 80.02(17) 2_663 . ?
O3 Gd1 O1 74.76(16) 2_663 2_663 ?
O2 Gd1 O1 134.77(17) . 2_663 ?
O3 Gd1 O4 126.81(17) 2_663 . ?
O2 Gd1 O4 87.04(17) . . ?
O1 Gd1 O4 79.19(17) 2_663 . ?
O3 Gd1 O2W 149.07(17) 2_663 . ?
O2 Gd1 O2W 78.77(18) . . ?
O1 Gd1 O2W 135.62(17) 2_663 . ?
O4 Gd1 O2W 74.19(18) . . ?
O3 Gd1 O1W 81.46(18) 2_663 . ?
O2 Gd1 O1W 75.73(17) . . ?
O1 Gd1 O1W 134.63(17) 2_663 . ?
O4 Gd1 O1W 144.06(18) . . ?
O2W Gd1 O1W 71.66(19) . . ?
O3 Gd1 O6 128.83(16) 2_663 . ?
O2 Gd1 O6 149.87(18) . . ?
O1 Gd1 O6 70.01(17) 2_663 . ?
O4 Gd1 O6 81.30(17) . . ?
O2W Gd1 O6 71.35(18) . . ?
O1W Gd1 O6 97.96(18) . . ?
O3 Gd1 O5 84.03(16) 2_663 . ?
O2 Gd1 O5 142.10(16) . . ?
O1 Gd1 O5 71.50(17) 2_663 . ?
O4 Gd1 O5 129.34(16) . . ?
O2W Gd1 O5 99.33(18) . . ?
O1W Gd1 O5 68.00(16) . . ?
O6 Gd1 O5 50.35(15) . . ?
O3 Gd1 O3 77.12(16) 2_663 . ?
O2 Gd1 O3 69.41(16) . . ?
O1 Gd1 O3 68.73(15) 2_663 . ?
O4 Gd1 O3 50.21(15) . . ?
O2W Gd1 O3 115.37(17) . . ?
O1W Gd1 O3 141.56(15) . . ?
O6 Gd1 O3 120.33(16) . . ?
O5 Gd1 O3 139.17(16) . . ?
O3 Gd1 C5 102.55(19) 2_663 . ?
O2 Gd1 C5 76.24(18) . . ?
O1 Gd1 C5 73.49(18) 2_663 . ?
O4 Gd1 C5 24.72(18) . . ?
O2W Gd1 C5 94.0(2) . . ?
O1W Gd1 C5 150.49(18) . . ?
O6 Gd1 C5 101.63(18) . . ?
O5 Gd1 C5 141.16(17) . . ?
O3 Gd1 C5 25.53(17) . . ?
O3 Gd1 N1 105.46(16) 2_663 . ?
O2 Gd1 N1 159.05(18) . . ?
O1 Gd1 N1 65.55(17) 2_663 . ?
O4 Gd1 N1 104.50(17) . . ?
O2W Gd1 N1 87.52(18) . . ?
O1W Gd1 N1 85.00(17) . . ?
O6 Gd1 N1 25.30(16) . . ?
O5 Gd1 N1 25.40(16) . . ?
O3 Gd1 N1 131.34(16) . . ?
C5 Gd1 N1 120.90(18) . . ?
O3 Gd1 Gd1 42.27(12) 2_663 2_663 ?
O2 Gd1 Gd1 69.86(13) . 2_663 ?
O1 Gd1 Gd1 66.15(12) 2_663 2_663 ?
O4 Gd1 Gd1 84.82(13) . 2_663 ?
O2W Gd1 Gd1 142.98(13) . 2_663 ?
O1W Gd1 Gd1 116.96(13) . 2_663 ?
O6 Gd1 Gd1 135.72(13) . 2_663 ?
O5 Gd1 Gd1 117.46(13) . 2_663 ?
O3 Gd1 Gd1 34.85(9) . 2_663 ?
C5 Gd1 Gd1 60.32(15) . 2_663 ?
N1 Gd1 Gd1 127.73(13) . 2_663 ?
C1 O1 Gd1 140.3(4) . 2_663 ?
C1 O2 Gd1 134.7(5) . . ?
C5 O3 Gd1 170.3(5) . 2_663 ?
C5 O3 Gd1 85.2(4) . . ?
Gd1 O3 Gd1 102.88(16) 2_663 . ?
C5 O4 Gd1 102.5(4) . . ?
N1 O5 Gd1 95.2(4) . . ?
N1 O6 Gd1 96.1(4) . . ?
O7 N1 O6 121.7(6) . . ?
O7 N1 O5 121.5(6) . . ?
O6 N1 O5 116.8(5) . . ?
O7 N1 Gd1 169.4(5) . . ?
O6 N1 Gd1 58.6(3) . . ?
O5 N1 Gd1 59.4(3) . . ?
O2 C1 O1 125.3(6) . . ?
O2 C1 C2 118.3(6) . . ?
O1 C1 C2 116.4(6) . . ?
C3 C2 C4 119.2(7) . . ?
C3 C2 C1 120.3(7) . . ?
C4 C2 C1 120.4(6) . . ?
C2 C3 C4 121.3(7) . 2_664 ?
C2 C3 H3A 119.4 . . ?
C4 C3 H3A 119.4 2_664 . ?
C3 C4 C2 119.5(7) 2_664 . ?
C3 C4 H4A 120.3 2_664 . ?
C2 C4 H4A 120.3 . . ?
O4 C5 O3 121.8(6) . . ?
O4 C5 C6 119.1(6) . . ?
O3 C5 C6 119.0(6) . . ?
O4 C5 Gd1 52.7(3) . . ?
O3 C5 Gd1 69.3(4) . . ?
C6 C5 Gd1 169.6(5) . . ?
C7 C6 C8 118.9(6) . 2_653 ?
C7 C6 C5 121.9(6) . . ?
C8 C6 C5 119.1(7) 2_653 . ?
C6 C7 C8 120.1(7) . . ?
C6 C7 H7A 120.0 . . ?
C8 C7 H7A 120.0 . . ?
C7 C8 C6 121.1(7) . 2_653 ?
C7 C8 H8A 119.5 . . ?
C6 C8 H8A 119.5 2_653 . ?
C1W O1W Gd1 133.5(5) . . ?
C1W O1W H1W 109.5 . . ?
Gd1 O1W H1W 116.2 . . ?
O1W C1W H1WA 109.5 . . ?
O1W C1W H1WB 109.5 . . ?
H1WA C1W H1WB 109.5 . . ?
O1W C1W H1WC 109.5 . . ?
H1WA C1W H1WC 109.5 . . ?
H1WB C1W H1WC 109.5 . . ?
C2W O2W Gd1 129.8(5) . . ?
C2W O2W H2W 109.5 . . ?
Gd1 O2W H2W 119.3 . . ?
O2W C2W H2WA 109.5 . . ?
O2W C2W H2WB 109.5 . . ?
H2WA C2W H2WB 109.5 . . ?
O2W C2W H2WC 109.5 . . ?
H2WA C2W H2WC 109.5 . . ?
H2WB C2W H2WC 109.5 . . ?
N1W C5W C4W 157(2) . . ?
C5W C4W H4WA 109.5 . . ?
C5W C4W H4WB 109.5 . . ?
H4WA C4W H4WB 109.5 . . ?
C5W C4W H4WC 109.5 . . ?
H4WA C4W H4WC 109.5 . . ?
H4WB C4W H4WC 109.5 . . ?
O3W' O3W H3WY 116.2 . . ?
O3W' O3W H3WX 116.4 . . ?
H3WY O3W H3WX 109.5 . . ?
O3W O3W' H3WO 109.5 . . ?
O3W O3W' H3WN 119.7 . . ?
H3WO O3W' H3WN 109.5 . . ?

loop_
_geom_bond_atom_site_label_1
_geom_bond_atom_site_label_2
_geom_bond_distance
_geom_bond_site_symmetry_2
_geom_bond_publ_flag
Gd1 O3 2.328(5) 2_663 ?
Gd1 O2 2.336(4) . ?
Gd1 O1 2.345(5) 2_663 ?
Gd1 O4 2.381(4) . ?
Gd1 O2W 2.429(5) . ?
Gd1 O1W 2.452(5) . ?
Gd1 O6 2.517(5) . ?
Gd1 O5 2.535(5) . ?
Gd1 O3 2.740(5) . ?
Gd1 C5 2.920(7) . ?
Gd1 N1 2.932(6) . ?
Gd1 Gd1 3.972(2) 2_663 ?
O1 C1 1.274(9) . ?
O1 Gd1 2.345(5) 2_663 ?
O2 C1 1.268(8) . ?
O3 C5 1.263(8) . ?
O3 Gd1 2.328(5) 2_663 ?
O4 C5 1.251(9) . ?
O5 N1 1.263(7) . ?
O6 N1 1.260(7) . ?
O7 N1 1.233(7) . ?
C1 C2 1.492(9) . ?
C2 C3 1.386(10) . ?
C2 C4 1.396(10) . ?
C3 C4 1.391(10) 2_664 ?
C3 H3A 0.9300 . ?
C4 C3 1.391(10) 2_664 ?
C4 H4A 0.9300 . ?
C5 C6 1.503(10) . ?
C6 C7 1.373(10) . ?
C6 C8 1.392(10) 2_653 ?
C7 C8 1.376(10) . ?
C7 H7A 0.9300 . ?
C8 C6 1.392(10) 2_653 ?
C8 H8A 0.9300 . ?
O1W C1W 1.449(11) . ?
O1W H1W 0.8200 . ?
C1W H1WA 0.9600 . ?
C1W H1WB 0.9600 . ?
C1W H1WC 0.9600 . ?
O2W C2W 1.451(10) . ?
O2W H2W 0.8200 . ?
C2W H2WA 0.9600 . ?
C2W H2WB 0.9600 . ?
C2W H2WC 0.9600 . ?
N1W C5W 1.292(5) . ?
C5W C4W 1.437(5) . ?
C4W H4WA 0.9600 . ?
C4W H4WB 0.9600 . ?
C4W H4WC 0.9600 . ?
O3W O3W' 1.65(4) . ?
O3W H3WY 0.9600 . ?
O3W H3WX 0.9600 . ?
O3W' H3WO 0.9599 . ?
O3W' H3WN 0.9600 . ?
